data_7121527
loop_
_publ_author_name
'Zhang, Jing'
'Han, Shiguo'
'Liu, Xitao'
'Wu, Zhenyue'
'Ji, Chengmin'
'Sun, Zhihua'
'Luo, Junhua'

_publ_section_title
;
 A lead-free perovskite-like hybrid with above-room-temperature switching
 of quadratic nonlinear optical properties.
;
_journal_issue 44
_journal_name_full 'Chemical communications (Cambridge, England)'
_journal_page_first 5614
_journal_page_last 5617
_journal_paper_doi 10.1039/c8cc02496k
_journal_volume 54
_journal_year 2018
_chemical_formula_moiety 'Cl5 Sb, 2(C6 H14 N)'
_chemical_formula_sum 'C12 H28 Cl5 N2 Sb'
_chemical_formula_weight 499.36
_space_group_crystal_system orthorhombic
_space_group_IT_number 19
_space_group_name_Hall 'P 2ac 2ab'
_space_group_name_H-M_alt 'P 21 21 21'
_symmetry_space_group_name_Hall 'P 2ac 2ab'
_symmetry_space_group_name_H-M 'P 21 21 21'
_atom_sites_solution_hydrogens geom
_atom_sites_solution_primary direct
_audit_creation_date 2017-11-10
_audit_creation_method
;
Olex2 1.2
(compiled 2017.08.10 svn.r3458 for OlexSys, GUI svn.r5381)
;
_audit_update_record
;
2017-11-28 deposited with the CCDC.
2018-04-17 downloaded from the CCDC.
;
_cell_angle_alpha 90
_cell_angle_beta 90
_cell_angle_gamma 90
_cell_formula_units_Z 4
_cell_length_a 7.5861(3)
_cell_length_b 13.2521(5)
_cell_length_c 20.2623(8)
_cell_measurement_reflns_used 4169
_cell_measurement_temperature 290.00(10)
_cell_measurement_theta_max 27.3100
_cell_measurement_theta_min 4.0010
_cell_volume 2037.00(14)
_computing_cell_refinement
;
CrysAlisPro, Agilent Technologies,
Version 1.171.37.35 (release 13-08-2014 CrysAlis171 .NET)
(compiled Aug 13 2014,18:06:01)
;
_computing_data_collection
;
CrysAlisPro, Agilent Technologies,
Version 1.171.37.35 (release 13-08-2014 CrysAlis171 .NET)
(compiled Aug 13 2014,18:06:01)
;
_computing_data_reduction
;
CrysAlisPro, Agilent Technologies,
Version 1.171.37.35 (release 13-08-2014 CrysAlis171 .NET)
(compiled Aug 13 2014,18:06:01)
;
_computing_molecular_graphics 'Olex2 (Dolomanov et al., 2009)'
_computing_publication_material 'Olex2 (Dolomanov et al., 2009)'
_computing_structure_refinement 'XH (Sheldrick, 2008)'
_computing_structure_solution 'SIR2004 (Burla et al., 2007)'
_diffrn_ambient_environment air
_diffrn_ambient_temperature 290.00(10)
_diffrn_detector 'CCD plate'
_diffrn_detector_area_resol_mean 10.5594
_diffrn_detector_type Atlas
_diffrn_measured_fraction_theta_full 0.992
_diffrn_measured_fraction_theta_max 0.865
_diffrn_measurement_details
;
#__ type_ start__ end____ width___ exp.time_
  1 omega  -35.00   93.00   1.0000   23.4100
omega____ theta____ kappa____ phi______ frames
    -       11.3879   19.0000 -150.0000 128

#__ type_ start__ end____ width___ exp.time_
  2 omega  -39.00  -14.00   1.0000   23.4100
omega____ theta____ kappa____ phi______ frames
    -      -12.6379   38.0000  120.0000 25
;
_diffrn_measurement_device 'four-circle diffractometer'
_diffrn_measurement_device_type 'SuperNova, Dual, Cu at zero, Atlas'
_diffrn_measurement_method '\w scans'
_diffrn_orient_matrix_UB_11 0.0099438000
_diffrn_orient_matrix_UB_12 -0.0248445000
_diffrn_orient_matrix_UB_13 0.0307908000
_diffrn_orient_matrix_UB_21 -0.0485315000
_diffrn_orient_matrix_UB_22 0.0389874000
_diffrn_orient_matrix_UB_23 0.0156515000
_diffrn_orient_matrix_UB_31 -0.0793020000
_diffrn_orient_matrix_UB_32 -0.0269506000
_diffrn_orient_matrix_UB_33 -0.0057231000
_diffrn_radiation_monochromator mirror
_diffrn_radiation_probe x-ray
_diffrn_radiation_type MoK\a
_diffrn_radiation_wavelength 0.71073
_diffrn_reflns_av_R_equivalents 0.0238
_diffrn_reflns_av_unetI/netI 0.0418
_diffrn_reflns_Laue_measured_fraction_full 0.992
_diffrn_reflns_Laue_measured_fraction_max 0.865
_diffrn_reflns_limit_h_max 10
_diffrn_reflns_limit_h_min -10
_diffrn_reflns_limit_k_max 13
_diffrn_reflns_limit_k_min -17
_diffrn_reflns_limit_l_max 25
_diffrn_reflns_limit_l_min -19
_diffrn_reflns_number 8223
_diffrn_reflns_point_group_measured_fraction_full 0.965
_diffrn_reflns_point_group_measured_fraction_max 0.808
_diffrn_reflns_theta_full 25.242
_diffrn_reflns_theta_max 29.400
_diffrn_reflns_theta_min 3.386
_diffrn_source 'SuperNova (Mo) X-ray Source'
_exptl_absorpt_coefficient_mu 2.004
_exptl_absorpt_correction_T_max 1.00000
_exptl_absorpt_correction_T_min 0.83986
_exptl_absorpt_correction_type multi-scan
_exptl_absorpt_process_details
;
CrysAlisPro, Agilent Technologies,
Version 1.171.37.35 (release 13-08-2014 CrysAlis171 .NET)
(compiled Aug 13 2014,18:06:01)
Empirical absorption correction using spherical harmonics,
 implemented in SCALE3 ABSPACK scaling algorithm.
;
_exptl_crystal_density_diffrn 1.628
_exptl_crystal_F_000 1000
_refine_diff_density_max 0.373
_refine_diff_density_min -0.426
_refine_diff_density_rms 0.073
_refine_ls_abs_structure_details
;
 Flack x determined using 1397 quotients [(I+)-(I-)]/[(I+)+(I-)]
 (Parsons, Flack and Wagner, Acta Cryst. B69 (2013) 249-259).
;
_refine_ls_abs_structure_Flack -0.025(15)
_refine_ls_extinction_method none
_refine_ls_goodness_of_fit_ref 1.031
_refine_ls_hydrogen_treatment constr
_refine_ls_matrix_type full
_refine_ls_number_parameters 181
_refine_ls_number_reflns 4546
_refine_ls_number_restraints 0
_refine_ls_restrained_S_all 1.031
_refine_ls_R_factor_all 0.0439
_refine_ls_R_factor_gt 0.0349
_refine_ls_shift/su_max 0.001
_refine_ls_shift/su_mean 0.000
_refine_ls_structure_factor_coef Fsqd
_refine_ls_weighting_details 'w=1/[\s^2^(Fo^2^)+(0.0267P)^2^+0.4370P] where P=(Fo^2^+2Fc^2^)/3'
_refine_ls_weighting_scheme calc
_refine_ls_wR_factor_gt 0.0647
_refine_ls_wR_factor_ref 0.0697
_reflns_Friedel_coverage 0.648
_reflns_Friedel_fraction_full 0.929
_reflns_Friedel_fraction_max 0.734
_reflns_number_gt 3997
_reflns_number_total 4546
_reflns_threshold_expression 'I > 2\s(I)'
_cod_data_source_file c8cc02496k2.cif
_cod_data_source_block 290K
_cod_depositor_comments 'Adding full bibliography for 7121527--7121528.cif.'
_cod_database_code 7121527
_shelx_shelxl_version_number 2014/7
_chemical_oxdiff_formula 'C H N Sb Br'
_shelx_space_group_comment
;
The symmetry employed for this shelxl refinement is uniquely defined
by the following loop, which should always be used as a source of
symmetry information in preference to the above space-group names.
They are only intended as comments.
;
_reflns_odcompleteness_completeness 98.89
_reflns_odcompleteness_iscentric 1
_reflns_odcompleteness_theta 26.32
_olex2_refinement_description
;
1. Fixed Uiso
 At 1.2 times of:
  All C(H,H) groups, All N(H,H) groups
2.a Secondary CH2 refined with riding coordinates:
 N2(H2A,H2B), N1(H1A,H1B), C7(H7A,H7B), C2(H1,H2), C3(H3A,H3B), C6(H6A,H6B),
 C1(H3,H4), C8(H8A,H8B), C4(H4A,H4B), C5(H5A,H5B), C9(H9A,H9B), C10(H10A,H10B),
 C11(H11A,H11B), C12(H12A,H12B)
;
_olex2_submission_special_instructions 'No special instructions were received'

loop_
_space_group_symop_operation_xyz
'x, y, z'
'-x+1/2, -y, z+1/2'
'x+1/2, -y+1/2, -z'
'-x, y+1/2, -z+1/2'

loop_
_atom_site_label
_atom_site_type_symbol
_atom_site_fract_x
_atom_site_fract_y
_atom_site_fract_z
_atom_site_U_iso_or_equiv
_atom_site_adp_type
_atom_site_occupancy
_atom_site_site_symmetry_order
_atom_site_calc_flag
_atom_site_refinement_flags_posn
Sb1 Sb 0.55551(5) 0.39308(3) 0.55679(2) 0.04134(11) Uani 1 1 d .
Cl2 Cl 0.5629(3) 0.27308(11) 0.65384(7) 0.0612(4) Uani 1 1 d .
Cl5 Cl 0.5183(2) 0.53953(12) 0.46016(8) 0.0604(4) Uani 1 1 d .
Cl4 Cl 0.3748(2) 0.50278(12) 0.62099(9) 0.0624(4) Uani 1 1 d .
Cl1 Cl 0.2598(2) 0.30159(12) 0.51611(9) 0.0631(4) Uani 1 1 d .
Cl3 Cl 0.8371(2) 0.47788(14) 0.60290(9) 0.0693(5) Uani 1 1 d .
N2 N 0.0931(7) 0.5388(4) 0.4798(3) 0.0638(15) Uani 1 1 d .
H2A H 0.2114 0.5337 0.4732 0.077 Uiso 1 1 calc R
H2B H 0.0682 0.5069 0.5184 0.077 Uiso 1 1 calc R
N1 N 1.0470(12) 0.2776(4) 0.6568(3) 0.098(2) Uani 1 1 d .
H1A H 0.9334 0.2975 0.6506 0.118 Uiso 1 1 calc R
H1B H 1.1114 0.3053 0.6235 0.118 Uiso 1 1 calc R
C7 C 0.0030(9) 0.4835(5) 0.4258(3) 0.0659(19) Uani 1 1 d .
H7A H -0.1260 0.4917 0.4310 0.079 Uiso 1 1 calc R
H7B H 0.0303 0.4107 0.4299 0.079 Uiso 1 1 calc R
C2 C 1.0627(14) 0.1065(5) 0.7070(5) 0.107(3) Uani 1 1 d .
H1 H 1.1823 0.1135 0.7260 0.128 Uiso 1 1 calc R
H2 H 1.0499 0.0356 0.6924 0.128 Uiso 1 1 calc R
C3 C 0.9336(15) 0.1245(6) 0.7604(4) 0.110(3) Uani 1 1 d .
H3A H 0.9232 0.0623 0.7872 0.132 Uiso 1 1 calc R
H3B H 0.8170 0.1377 0.7403 0.132 Uiso 1 1 calc R
C6 C 1.1083(12) 0.3235(5) 0.7188(4) 0.089(3) Uani 1 1 d .
H6A H 1.2239 0.2938 0.7305 0.106 Uiso 1 1 calc R
H6B H 1.1263 0.3967 0.7115 0.106 Uiso 1 1 calc R
C1 C 1.0523(16) 0.1714(6) 0.6484(4) 0.096(3) Uani 1 1 d .
H3 H 1.1550 0.1555 0.6201 0.115 Uiso 1 1 calc R
H4 H 0.9455 0.1515 0.6235 0.115 Uiso 1 1 calc R
C8 C 0.0545(14) 0.5183(7) 0.3588(4) 0.098(3) Uani 1 1 d .
H8A H 0.1841 0.5267 0.3582 0.117 Uiso 1 1 calc R
H8B H 0.0256 0.4638 0.3271 0.117 Uiso 1 1 calc R
C4 C 0.9777(15) 0.2097(7) 0.8051(4) 0.101(3) Uani 1 1 d .
H4A H 0.8877 0.2123 0.8404 0.121 Uiso 1 1 calc R
H4B H 1.0924 0.1950 0.8263 0.121 Uiso 1 1 calc R
C5 C 0.9885(11) 0.3102(6) 0.7743(4) 0.081(2) Uani 1 1 d .
H5A H 0.8687 0.3289 0.7593 0.097 Uiso 1 1 calc R
H5B H 1.0226 0.3591 0.8090 0.097 Uiso 1 1 calc R
C9 C -0.0231(16) 0.6099(8) 0.3348(5) 0.124(4) Uani 1 1 d .
H9A H -0.1516 0.5983 0.3309 0.149 Uiso 1 1 calc R
H9B H 0.0222 0.6212 0.2895 0.149 Uiso 1 1 calc R
C10 C 0.0011(17) 0.7026(8) 0.3709(6) 0.133(4) Uani 1 1 d .
H10A H 0.0833 0.7439 0.3443 0.159 Uiso 1 1 calc R
H10B H -0.1140 0.7378 0.3695 0.159 Uiso 1 1 calc R
C11 C 0.057(3) 0.7102(7) 0.4332(6) 0.210(9) Uani 1 1 d .
H11A H 0.0035 0.7741 0.4488 0.253 Uiso 1 1 calc R
H11B H 0.1844 0.7248 0.4286 0.253 Uiso 1 1 calc R
C12 C 0.0489(15) 0.6480(6) 0.4878(4) 0.095(3) Uani 1 1 d .
H12A H -0.0722 0.6522 0.5058 0.114 Uiso 1 1 calc R
H12B H 0.1290 0.6762 0.5217 0.114 Uiso 1 1 calc R

loop_
_atom_site_aniso_label
_atom_site_aniso_U_11
_atom_site_aniso_U_22
_atom_site_aniso_U_33
_atom_site_aniso_U_23
_atom_site_aniso_U_13
_atom_site_aniso_U_12
Sb1 0.03817(16) 0.04153(17) 0.0443(2) -0.00656(18) 0.00159(18) 0.00079(18)
Cl2 0.0732(10) 0.0567(8) 0.0537(9) 0.0059(7) -0.0011(9) 0.0057(10)
Cl5 0.0536(9) 0.0651(9) 0.0626(10) 0.0067(8) 0.0064(7) -0.0023(7)
Cl4 0.0687(10) 0.0524(8) 0.0661(10) -0.0096(8) 0.0231(8) 0.0087(8)
Cl1 0.0611(9) 0.0656(10) 0.0627(10) 0.0017(8) -0.0132(8) -0.0150(9)
Cl3 0.0574(9) 0.0776(11) 0.0729(11) -0.0045(9) -0.0065(9) -0.0202(9)
N2 0.064(4) 0.072(4) 0.056(3) 0.005(3) 0.002(3) -0.001(3)
N1 0.164(7) 0.075(4) 0.056(4) 0.017(3) 0.030(5) 0.045(5)
C7 0.069(4) 0.047(3) 0.082(5) 0.005(3) -0.016(4) 0.002(3)
C2 0.143(8) 0.039(3) 0.138(8) -0.002(5) 0.021(8) 0.009(7)
C3 0.143(8) 0.090(6) 0.098(7) 0.032(6) 0.015(7) -0.043(7)
C6 0.109(7) 0.047(4) 0.110(7) 0.012(4) 0.022(5) -0.012(4)
C1 0.148(8) 0.074(5) 0.066(5) -0.004(4) 0.019(6) -0.012(6)
C8 0.111(6) 0.110(7) 0.073(5) -0.017(5) -0.003(6) 0.023(7)
C4 0.143(9) 0.107(6) 0.052(4) 0.008(5) 0.000(6) -0.004(7)
C5 0.092(6) 0.081(5) 0.072(5) -0.014(4) 0.008(4) 0.002(4)
C9 0.164(10) 0.115(8) 0.094(7) 0.043(7) -0.026(7) -0.002(10)
C10 0.160(13) 0.091(7) 0.147(10) 0.034(8) -0.010(9) 0.014(7)
C11 0.45(3) 0.055(5) 0.130(10) -0.008(7) -0.044(17) 0.044(11)
C12 0.116(7) 0.077(5) 0.092(6) -0.025(5) 0.007(6) 0.001(6)

loop_
_atom_type_symbol
_atom_type_description
_atom_type_scat_dispersion_real
_atom_type_scat_dispersion_imag
_atom_type_scat_source
C C 0.0033 0.0016 'International Tables Vol C Tables 4.2.6.8 and 6.1.1.4'
H H 0.0000 0.0000 'International Tables Vol C Tables 4.2.6.8 and 6.1.1.4'
N N 0.0061 0.0033 'International Tables Vol C Tables 4.2.6.8 and 6.1.1.4'
Cl Cl 0.1484 0.1585 'International Tables Vol C Tables 4.2.6.8 and 6.1.1.4'
Sb Sb -0.5866 1.5461 'International Tables Vol C Tables 4.2.6.8 and 6.1.1.4'

loop_
_geom_angle_atom_site_label_1
_geom_angle_atom_site_label_2
_geom_angle_atom_site_label_3
_geom_angle
_geom_angle_site_symmetry_3
Cl2 Sb1 Cl5 172.64(5) .
Cl2 Sb1 Cl1 88.47(6) .
Cl2 Sb1 Cl1 81.28(5) 3_556
Cl2 Sb1 Cl3 88.51(6) .
Cl5 Sb1 Cl1 105.94(5) 3_556
Cl4 Sb1 Cl2 88.39(6) .
Cl4 Sb1 Cl5 84.26(5) .
Cl4 Sb1 Cl1 167.25(5) 3_556
Cl4 Sb1 Cl1 87.84(6) .
Cl4 Sb1 Cl3 90.74(6) .
Cl1 Sb1 Cl5 90.82(5) .
Cl1 Sb1 Cl1 84.450(19) 3_556
Cl3 Sb1 Cl5 92.00(5) .
Cl3 Sb1 Cl1 96.41(6) 3_556
Cl3 Sb1 Cl1 176.70(6) .
H2A N2 H2B 107.3 .
C7 N2 H2A 108.0 .
C7 N2 H2B 108.0 .
C7 N2 C12 117.1(6) .
C12 N2 H2A 108.0 .
C12 N2 H2B 108.0 .
H1A N1 H1B 106.9 .
C6 N1 H1A 107.3 .
C6 N1 H1B 107.3 .
C1 N1 H1A 107.3 .
C1 N1 H1B 107.3 .
C1 N1 C6 120.2(6) .
N2 C7 H7A 108.9 .
N2 C7 H7B 108.9 .
N2 C7 C8 113.5(6) .
H7A C7 H7B 107.7 .
C8 C7 H7A 108.9 .
C8 C7 H7B 108.9 .
H1 C2 H2 107.2 .
C3 C2 H1 107.9 .
C3 C2 H2 107.9 .
C1 C2 H1 107.9 .
C1 C2 H2 107.9 .
C1 C2 C3 117.5(8) .
C2 C3 H3A 108.6 .
C2 C3 H3B 108.6 .
C2 C3 C4 114.8(8) .
H3A C3 H3B 107.5 .
C4 C3 H3A 108.6 .
C4 C3 H3B 108.6 .
N1 C6 H6A 108.7 .
N1 C6 H6B 108.7 .
H6A C6 H6B 107.6 .
C5 C6 N1 114.3(7) .
C5 C6 H6A 108.7 .
C5 C6 H6B 108.7 .
N1 C1 C2 119.1(6) .
N1 C1 H3 107.5 .
N1 C1 H4 107.5 .
C2 C1 H3 107.5 .
C2 C1 H4 107.5 .
H3 C1 H4 107.0 .
C7 C8 H8A 107.9 .
C7 C8 H8B 107.9 .
H8A C8 H8B 107.2 .
C9 C8 C7 117.7(8) .
C9 C8 H8A 107.9 .
C9 C8 H8B 107.9 .
C3 C4 H4A 108.2 .
C3 C4 H4B 108.2 .
H4A C4 H4B 107.4 .
C5 C4 C3 116.3(7) .
C5 C4 H4A 108.2 .
C5 C4 H4B 108.2 .
C6 C5 C4 118.1(7) .
C6 C5 H5A 107.8 .
C6 C5 H5B 107.8 .
C4 C5 H5A 107.8 .
C4 C5 H5B 107.8 .
H5A C5 H5B 107.1 .
C8 C9 H9A 107.4 .
C8 C9 H9B 107.4 .
C8 C9 C10 119.8(9) .
H9A C9 H9B 106.9 .
C10 C9 H9A 107.4 .
C10 C9 H9B 107.4 .
C9 C10 H10A 105.9 .
C9 C10 H10B 105.9 .
H10A C10 H10B 106.2 .
C11 C10 C9 125.8(10) .
C11 C10 H10A 105.9 .
C11 C10 H10B 105.9 .
C10 C11 H11A 103.6 .
C10 C11 H11B 103.6 .
C10 C11 C12 134.3(13) .
H11A C11 H11B 105.3 .
C12 C11 H11A 103.6 .
C12 C11 H11B 103.6 .
N2 C12 H12A 107.6 .
N2 C12 H12B 107.6 .
C11 C12 N2 118.7(8) .
C11 C12 H12A 107.6 .
C11 C12 H12B 107.6 .
H12A C12 H12B 107.1 .

loop_
_geom_bond_atom_site_label_1
_geom_bond_atom_site_label_2
_geom_bond_distance
_geom_bond_site_symmetry_2
Sb1 Cl2 2.5298(15) .
Sb1 Cl5 2.7712(16) .
Sb1 Cl4 2.3845(15) .
Sb1 Cl1 3.3523(16) 3_556
Sb1 Cl1 2.6800(16) .
Sb1 Cl3 2.5884(16) .
N2 H2A 0.9100 .
N2 H2B 0.9100 .
N2 C7 1.483(8) .
N2 C12 1.495(8) .
N1 H1A 0.9100 .
N1 H1B 0.9100 .
N1 C6 1.472(10) .
N1 C1 1.419(9) .
C7 H7A 0.9900 .
C7 H7B 0.9900 .
C7 C8 1.486(10) .
C2 H1 0.9900 .
C2 H2 0.9900 .
C2 C3 1.479(12) .
C2 C1 1.468(11) .
C3 H3A 0.9900 .
C3 H3B 0.9900 .
C3 C4 1.484(11) .
C6 H6A 0.9900 .
C6 H6B 0.9900 .
C6 C5 1.456(10) .
C1 H3 0.9900 .
C1 H4 0.9900 .
C8 H8A 0.9900 .
C8 H8B 0.9900 .
C8 C9 1.435(11) .
C4 H4A 0.9900 .
C4 H4B 0.9900 .
C4 C5 1.473(10) .
C5 H5A 0.9900 .
C5 H5B 0.9900 .
C9 H9A 0.9900 .
C9 H9B 0.9900 .
C9 C10 1.442(13) .
C10 H10A 0.9900 .
C10 H10B 0.9900 .
C10 C11 1.335(13) .
C11 H11A 0.9900 .
C11 H11B 0.9900 .
C11 C12 1.382(13) .
C12 H12A 0.9900 .
C12 H12B 0.9900 .
